data_7028484
loop_
_publ_author_name
'Lee, Haeri'
'Noh, Tae Hwan'
'Jung, Ok-Sang'

_publ_section_title
;
 Halogen effects on photoluminescence and catalytic properties: a series
 of spatially arranged trimetallic zinc(ii) complexes.
;
_journal_issue 10
_journal_name_full 'Dalton transactions (Cambridge, England : 2003)'
_journal_page_first 3842
_journal_page_last 3849
_journal_paper_doi 10.1039/c3dt53137f
_journal_volume 43
_journal_year 2014
_chemical_formula_sum 'C33 H42 Cl6 N6 O6 Zn3'
_chemical_formula_weight 1027.54
_chemical_name_systematic
; 
 ? 
;
_space_group_IT_number 173
_symmetry_cell_setting hexagonal
_symmetry_space_group_name_Hall 'P 6c'
_symmetry_space_group_name_H-M 'P 63'
_atom_sites_solution_hydrogens geom
_atom_sites_solution_primary direct
_atom_sites_solution_secondary difmap
_audit_creation_method SHELXL-97
_cell_angle_alpha 90.00
_cell_angle_beta 90.00
_cell_angle_gamma 120.00
_cell_formula_units_Z 6
_cell_length_a 32.1306(4)
_cell_length_b 32.1306(4)
_cell_length_c 7.38800(10)
_cell_measurement_reflns_used 9968
_cell_measurement_temperature 173(2)
_cell_measurement_theta_max 21.35
_cell_measurement_theta_min 2.20
_cell_volume 6605.34(15)
_computing_cell_refinement 'Bruker APEX2'
_computing_data_collection 'Bruker APEX2'
_computing_data_reduction 'Bruker APEX2'
_computing_molecular_graphics 'Bruker SHELXTL'
_computing_publication_material 'Bruker SHELXTL'
_computing_structure_refinement 'SHELXL-97 (Sheldrick, 2008)'
_computing_structure_solution 'SHELXS-97 (Sheldrick, 2008)'
_diffrn_ambient_temperature 173(2)
_diffrn_measured_fraction_theta_full 1.000
_diffrn_measured_fraction_theta_max 1.000
_diffrn_measurement_device_type 'Bruker Breeze CCD'
_diffrn_measurement_method '\f and \w scans'
_diffrn_radiation_monochromator graphite
_diffrn_radiation_source 'fine-focus sealed tube'
_diffrn_radiation_type MoK\a
_diffrn_radiation_wavelength 0.71073
_diffrn_reflns_av_R_equivalents 0.0824
_diffrn_reflns_av_unetI/netI 0.0457
_diffrn_reflns_limit_h_max 42
_diffrn_reflns_limit_h_min -42
_diffrn_reflns_limit_k_max 42
_diffrn_reflns_limit_k_min -42
_diffrn_reflns_limit_l_max 9
_diffrn_reflns_limit_l_min -9
_diffrn_reflns_number 122516
_diffrn_reflns_theta_full 28.32
_diffrn_reflns_theta_max 28.32
_diffrn_reflns_theta_min 0.73
_exptl_absorpt_coefficient_mu 2.032
_exptl_absorpt_correction_T_max 0.6306
_exptl_absorpt_correction_T_min 0.4617
_exptl_absorpt_correction_type multi-scan
_exptl_absorpt_process_details sadabs
_exptl_crystal_colour colourless
_exptl_crystal_density_diffrn 1.550
_exptl_crystal_density_method 'not measured'
_exptl_crystal_description BLOCK
_exptl_crystal_F_000 3132
_exptl_crystal_size_max 0.45
_exptl_crystal_size_mid 0.45
_exptl_crystal_size_min 0.25
_platon_squeeze_details
;
;
_refine_diff_density_max 1.115
_refine_diff_density_min -0.517
_refine_diff_density_rms 0.071
_refine_ls_abs_structure_details 'Flack H D (1983), Acta Cryst. A39, 876-881'
_refine_ls_abs_structure_Flack 0.016(10)
_refine_ls_extinction_method none
_refine_ls_goodness_of_fit_ref 1.064
_refine_ls_hydrogen_treatment constr
_refine_ls_matrix_type full
_refine_ls_number_parameters 515
_refine_ls_number_reflns 10940
_refine_ls_number_restraints 1
_refine_ls_restrained_S_all 1.064
_refine_ls_R_factor_all 0.0585
_refine_ls_R_factor_gt 0.0448
_refine_ls_shift/su_max 0.002
_refine_ls_shift/su_mean 0.000
_refine_ls_structure_factor_coef Fsqd
_refine_ls_weighting_details 'calc w=1/[\s^2^(Fo^2^)+(0.0548P)^2^+0.5374P] where P=(Fo^2^+2Fc^2^)/3'
_refine_ls_weighting_scheme calc
_refine_ls_wR_factor_gt 0.0997
_refine_ls_wR_factor_ref 0.1045
_reflns_number_gt 9034
_reflns_number_total 10940
_reflns_threshold_expression >2sigma(I)
_cod_data_source_file c3dt53137f.txt
_cod_data_source_block Zn3Cl6
_cod_depositor_comments
;
The following automatic conversions were performed:

'_symmetry_cell_setting' value 'Hexagonal' changed to 'hexagonal'
according to
/usr/data/users/saulius/automatic-downloads/current/RSC/lib/dictionaries/cif_core.dic
dictionary named 'cif_core.dic' version 2.4.2 from 2011-04-26.

Automatic conversion script
Id: cif_fix_values 2281 2013-09-26 08:29:07Z andrius 
;
_cod_original_sg_symbol_H-M P6(3)
_cod_database_code 7028484

loop_
_symmetry_equiv_pos_as_xyz
'x, y, z'
'-y, x-y, z'
'-x+y, -x, z'
'-x, -y, z+1/2'
'y, -x+y, z+1/2'
'x-y, x, z+1/2'

loop_
_atom_site_label
_atom_site_type_symbol
_atom_site_fract_x
_atom_site_fract_y
_atom_site_fract_z
_atom_site_U_iso_or_equiv
_atom_site_adp_type
_atom_site_occupancy
_atom_site_symmetry_multiplicity
_atom_site_calc_flag
_atom_site_refinement_flags
_atom_site_disorder_assembly
_atom_site_disorder_group
Zn1 Zn -0.525972(16) -0.901215(15) -0.51809(7) 0.03271(11) Uani 1 1 d . . .
Zn2 Zn -0.43087(7) -0.28361(4) -0.48375(13) 0.0350(3) Uani 0.817(5) 1 d P A 1
Zn2' Zn -0.4083(3) -0.27529(15) -0.5052(5) 0.0306(11) Uani 0.183(5) 1 d P A 2
Zn3 Zn -0.243914(15) -0.078860(16) -1.20263(7) 0.02904(10) Uani 1 1 d . . .
Cl1 Cl -0.60289(4) -0.94906(4) -0.46331(17) 0.0499(3) Uani 1 1 d . . .
Cl2 Cl -0.47817(4) -0.85816(4) -0.29081(15) 0.0463(3) Uani 1 1 d . . .
Cl3 Cl -0.48391(8) -0.28657(6) -0.28293(19) 0.0421(5) Uani 0.817(5) 1 d P A 1
Cl4 Cl -0.38117(10) -0.30828(9) -0.4094(3) 0.0692(8) Uani 0.817(5) 1 d P A 1
Cl3' Cl -0.4673(3) -0.2973(3) -0.3062(9) 0.042(2) Uani 0.183(5) 1 d P A 2
Cl4' Cl -0.3457(4) -0.2816(3) -0.4334(10) 0.050(3) Uani 0.183(5) 1 d P A 2
Cl5 Cl -0.30028(4) -0.06150(4) -1.26476(18) 0.0497(3) Uani 1 1 d . . .
Cl6 Cl -0.18973(4) -0.06964(4) -1.40995(13) 0.0376(2) Uani 1 1 d . . .
O1 O -0.44035(9) -0.77917(9) -0.7296(4) 0.0312(6) Uani 1 1 d . . .
O2 O -0.52491(9) -0.85287(10) -0.6889(4) 0.0418(7) Uani 1 1 d . . .
H2C H -0.4979 -0.8319 -0.7278 0.050 Uiso 1 1 d R . .
O3 O -0.55344(9) -0.32632(9) -0.7227(4) 0.0347(6) Uani 1 1 d . . .
O4 O -0.47425(13) -0.32862(14) -0.6777(5) 0.0599(9) Uani 1 1 d . . .
H4C H -0.5092 -0.3432 -0.6666 0.072 Uiso 1 1 d R A .
O5 O -0.12028(8) -0.02306(9) -0.9677(3) 0.0280(6) Uani 1 1 d . . .
O6 O -0.20485(9) -0.03131(10) -1.0079(4) 0.0418(7) Uani 1 1 d . . .
H6D H -0.1768 -0.0254 -0.9842 0.050 Uiso 1 1 d R . .
N1 N -0.49753(12) -0.93915(11) -0.6401(4) 0.0328(8) Uani 1 1 d . . .
N2 N -0.39435(11) -0.79871(10) -0.9019(4) 0.0283(7) Uani 1 1 d . . .
H2B H -0.3690 -0.7876 -0.9727 0.034 Uiso 1 1 calc R . .
N3 N -0.39146(12) -0.21397(13) -0.5989(4) 0.0368(8) Uani 1 1 d . . .
N4 N -0.53462(11) -0.26212(11) -0.9026(5) 0.0303(7) Uani 1 1 d . . .
H4B H -0.5458 -0.2483 -0.9753 0.036 Uiso 1 1 calc R . .
N5 N -0.27506(10) -0.14639(11) -1.0914(4) 0.0263(7) Uani 1 1 d . . .
N6 N -0.13013(10) -0.08612(10) -0.7970(4) 0.0245(6) Uani 1 1 d . . .
H6C H -0.1157 -0.0975 -0.7286 0.029 Uiso 1 1 calc R . .
C1 C -0.52710(18) -0.98743(14) -0.6417(6) 0.0413(10) Uani 1 1 d . . .
H1A H -0.5604 -1.0000 -0.6204 0.050 Uiso 1 1 calc R . .
C2 C -0.51063(19) -1.01922(15) -0.6731(6) 0.0447(11) Uani 1 1 d . . .
H2A H -0.5321 -1.0529 -0.6745 0.054 Uiso 1 1 calc R . .
C3 C -0.46230(18) -1.00054(15) -0.7019(6) 0.0460(11) Uani 1 1 d . . .
H3A H -0.4495 -1.0213 -0.7168 0.055 Uiso 1 1 calc R . .
C4 C -0.43254(16) -0.95131(14) -0.7091(6) 0.0399(9) Uani 1 1 d . . .
H4A H -0.3994 -0.9381 -0.7357 0.048 Uiso 1 1 calc R . .
C5 C -0.45103(14) -0.92131(13) -0.6776(5) 0.0291(8) Uani 1 1 d . . .
C6 C -0.41968(14) -0.86741(13) -0.6910(6) 0.0327(8) Uani 1 1 d . . .
H6A H -0.3858 -0.8581 -0.6680 0.039 Uiso 1 1 calc R . .
H6B H -0.4296 -0.8518 -0.5984 0.039 Uiso 1 1 calc R . .
C7 C -0.42434(14) -0.85043(12) -0.8807(5) 0.0273(8) Uani 1 1 d . . .
H7A H -0.4151 -0.8667 -0.9725 0.033 Uiso 1 1 calc R . .
H7B H -0.4583 -0.8597 -0.9023 0.033 Uiso 1 1 calc R . .
C8 C -0.40332(13) -0.76772(12) -0.8203(5) 0.0237(7) Uani 1 1 d . . .
C9 C -0.36641(12) -0.71535(12) -0.8354(4) 0.0218(7) Uani 1 1 d . . .
C10 C -0.38240(13) -0.68232(13) -0.8355(4) 0.0222(7) Uani 1 1 d . . .
H10 H -0.4158 -0.6930 -0.8355 0.027 Uiso 1 1 calc R . .
C11 C -0.56185(16) -0.85627(18) -0.8042(7) 0.0557(13) Uani 1 1 d . . .
H11A H -0.5502 -0.8261 -0.8709 0.067 Uiso 1 1 calc R . .
H11B H -0.5898 -0.8624 -0.7313 0.067 Uiso 1 1 calc R . .
H11C H -0.5711 -0.8827 -0.8900 0.067 Uiso 1 1 calc R . .
C12 C -0.34393(17) -0.1914(2) -0.5820(6) 0.0532(13) Uani 1 1 d . A .
H12A H -0.3294 -0.2080 -0.5294 0.064 Uiso 1 1 calc R B 2
C13 C -0.31494(19) -0.1445(3) -0.6385(8) 0.075(2) Uani 1 1 d . . .
H13A H -0.2811 -0.1289 -0.6227 0.091 Uiso 1 1 calc R A .
C14 C -0.33605(19) -0.12090(19) -0.7182(8) 0.0679(17) Uani 1 1 d . A .
H14A H -0.3170 -0.0887 -0.7587 0.081 Uiso 1 1 calc R . .
C15 C -0.38583(16) -0.14518(17) -0.7382(6) 0.0468(11) Uani 1 1 d . . .
H15A H -0.4011 -0.1297 -0.7943 0.056 Uiso 1 1 calc R A .
C16 C -0.41268(13) -0.19149(14) -0.6765(5) 0.0305(8) Uani 1 1 d . A .
C17 C -0.46640(13) -0.21796(14) -0.6929(6) 0.0332(8) Uani 1 1 d . . .
H17A H -0.4785 -0.1955 -0.6700 0.040 Uiso 1 1 calc R A .
H17B H -0.4804 -0.2436 -0.6003 0.040 Uiso 1 1 calc R . .
C18 C -0.48255(13) -0.24023(14) -0.8812(5) 0.0321(9) Uani 1 1 d . A .
H18A H -0.4661 -0.2150 -0.9743 0.039 Uiso 1 1 calc R . .
H18B H -0.4732 -0.2650 -0.8995 0.039 Uiso 1 1 calc R . .
C19 C -0.56550(13) -0.30195(13) -0.8168(5) 0.0262(8) Uani 1 1 d . . .
C20 C -0.61738(12) -0.31719(13) -0.8346(5) 0.0248(7) Uani 1 1 d . . .
C21 C -0.65121(12) -0.36690(12) -0.8323(4) 0.0224(7) Uani 1 1 d . . .
H21 H -0.6405 -0.3896 -0.8292 0.027 Uiso 1 1 calc R . .
C22 C -0.4637(2) -0.3531(2) -0.8096(8) 0.0652(15) Uani 1 1 d . A .
H22A H -0.4924 -0.3729 -0.8823 0.078 Uiso 1 1 calc R . .
H22B H -0.4532 -0.3737 -0.7510 0.078 Uiso 1 1 calc R . .
H22C H -0.4379 -0.3298 -0.8880 0.078 Uiso 1 1 calc R . .
C23 C -0.25092(13) -0.16692(13) -1.0183(5) 0.0291(8) Uani 1 1 d . . .
C24 C -0.27569(15) -0.21396(15) -0.9547(6) 0.0393(10) Uani 1 1 d . . .
H24A H -0.2588 -0.2279 -0.9000 0.047 Uiso 1 1 calc R . .
C25 C -0.32580(16) -0.24065(15) -0.9720(7) 0.0487(12) Uani 1 1 d . . .
H25A H -0.3432 -0.2731 -0.9321 0.058 Uiso 1 1 calc R . .
C26 C -0.34916(15) -0.21935(15) -1.0471(6) 0.0409(10) Uani 1 1 d . . .
H26A H -0.3831 -0.2367 -1.0595 0.049 Uiso 1 1 calc R . .
C27 C -0.32335(14) -0.17301(15) -1.1041(5) 0.0348(9) Uani 1 1 d . . .
H27A H -0.3402 -0.1586 -1.1556 0.042 Uiso 1 1 calc R . .
C28 C -0.19772(12) -0.13766(13) -1.0020(5) 0.0281(7) Uani 1 1 d . . .
H28A H -0.1852 -0.1124 -1.0964 0.034 Uiso 1 1 calc R . .
H28B H -0.1836 -0.1585 -1.0230 0.034 Uiso 1 1 calc R . .
C29 C -0.18209(12) -0.11395(13) -0.8147(5) 0.0265(8) Uani 1 1 d . . .
H29A H -0.1957 -0.0926 -0.7948 0.032 Uiso 1 1 calc R . .
H29B H -0.1952 -0.1392 -0.7203 0.032 Uiso 1 1 calc R . .
C30 C -0.10351(12) -0.04418(12) -0.8799(4) 0.0217(7) Uani 1 1 d . . .
C31 C -0.04981(11) -0.02212(12) -0.8660(4) 0.0194(7) Uani 1 1 d . . .
C32 C -0.02832(12) -0.05015(12) -0.8666(4) 0.0204(7) Uani 1 1 d . . .
H32 H -0.0474 -0.0842 -0.8675 0.024 Uiso 1 1 calc R . .
C33 C -0.21587(17) -0.00136(17) -0.8995(7) 0.0492(12) Uani 1 1 d . . .
H33A H -0.1895 0.0170 -0.8147 0.059 Uiso 1 1 calc R . .
H33B H -0.2455 -0.0214 -0.8316 0.059 Uiso 1 1 calc R . .
H33C H -0.2202 0.0208 -0.9777 0.059 Uiso 1 1 calc R . .

loop_
_atom_site_aniso_label
_atom_site_aniso_U_11
_atom_site_aniso_U_22
_atom_site_aniso_U_33
_atom_site_aniso_U_23
_atom_site_aniso_U_13
_atom_site_aniso_U_12
Zn1 0.0371(2) 0.0267(2) 0.0307(2) 0.00112(19) -0.0006(2) 0.0132(2)
Zn2 0.0407(7) 0.0415(5) 0.0298(4) -0.0043(3) -0.0064(4) 0.0259(5)
Zn2' 0.030(3) 0.0361(16) 0.0236(14) -0.0012(12) 0.0017(16) 0.0149(18)
Zn3 0.0257(2) 0.0328(2) 0.0292(2) -0.0030(2) -0.00333(19) 0.01501(19)
Cl1 0.0416(6) 0.0391(6) 0.0559(7) 0.0111(5) 0.0096(5) 0.0104(5)
Cl2 0.0659(7) 0.0477(6) 0.0323(5) -0.0117(5) -0.0143(5) 0.0336(6)
Cl3 0.0509(10) 0.0442(8) 0.0295(6) -0.0007(6) 0.0053(6) 0.0224(7)
Cl4 0.0733(18) 0.0736(15) 0.0850(13) -0.0196(11) -0.0355(12) 0.0549(15)
Cl3' 0.038(4) 0.059(4) 0.031(3) 0.006(3) 0.008(3) 0.026(3)
Cl4' 0.064(7) 0.052(5) 0.054(4) 0.002(3) -0.005(3) 0.043(5)
Cl5 0.0350(6) 0.0516(7) 0.0688(8) -0.0037(6) -0.0158(5) 0.0265(5)
Cl6 0.0363(5) 0.0417(6) 0.0301(5) -0.0015(4) 0.0049(4) 0.0161(5)
O1 0.0272(13) 0.0249(13) 0.0344(15) 0.0001(11) 0.0054(11) 0.0077(11)
O2 0.0252(14) 0.0365(16) 0.0489(17) 0.0141(14) -0.0051(14) 0.0044(12)
O3 0.0282(14) 0.0331(14) 0.0452(17) 0.0107(13) 0.0006(13) 0.0171(12)
O4 0.053(2) 0.084(3) 0.057(2) -0.022(2) -0.0141(17) 0.044(2)
O5 0.0202(12) 0.0273(13) 0.0354(15) 0.0066(11) -0.0009(11) 0.0111(11)
O6 0.0298(14) 0.0526(17) 0.0528(18) -0.0278(15) -0.0189(14) 0.0279(14)
N1 0.042(2) 0.0215(16) 0.0286(16) -0.0039(13) -0.0052(14) 0.0107(15)
N2 0.0282(17) 0.0216(15) 0.0292(16) -0.0001(13) 0.0068(13) 0.0081(13)
N3 0.038(2) 0.054(2) 0.0268(17) -0.0081(15) -0.0038(15) 0.0289(18)
N4 0.0209(15) 0.0338(18) 0.0332(16) 0.0076(14) 0.0017(13) 0.0114(14)
N5 0.0190(15) 0.0285(16) 0.0258(15) -0.0055(13) 0.0002(12) 0.0077(13)
N6 0.0203(15) 0.0236(15) 0.0287(15) 0.0051(13) 0.0002(12) 0.0103(13)
C1 0.050(3) 0.022(2) 0.040(2) -0.0036(17) 0.0031(19) 0.0092(19)
C2 0.071(3) 0.030(2) 0.029(2) 0.0020(17) 0.002(2) 0.022(2)
C3 0.072(3) 0.034(2) 0.041(2) -0.007(2) -0.010(2) 0.032(2)
C4 0.048(2) 0.036(2) 0.039(2) -0.001(2) -0.002(2) 0.024(2)
C5 0.039(2) 0.0279(19) 0.0201(18) -0.0019(14) -0.0040(16) 0.0164(17)
C6 0.033(2) 0.0229(18) 0.037(2) 0.0015(17) -0.0087(18) 0.0105(16)
C7 0.0297(19) 0.0223(18) 0.0259(18) -0.0003(14) 0.0009(15) 0.0099(16)
C8 0.0251(18) 0.0256(18) 0.0224(18) 0.0037(14) -0.0001(14) 0.0141(16)
C9 0.0266(18) 0.0184(17) 0.0177(16) 0.0001(13) 0.0022(13) 0.0093(15)
C10 0.0247(18) 0.0270(18) 0.0166(15) -0.0018(13) -0.0003(13) 0.0142(15)
C11 0.039(3) 0.054(3) 0.060(3) 0.012(3) -0.020(2) 0.013(2)
C12 0.037(3) 0.094(4) 0.034(2) -0.023(3) -0.008(2) 0.037(3)
C13 0.029(3) 0.121(6) 0.053(3) -0.046(4) -0.009(2) 0.019(3)
C14 0.048(3) 0.050(3) 0.062(3) -0.017(3) 0.016(3) -0.008(3)
C15 0.046(3) 0.043(3) 0.043(3) 0.005(2) 0.007(2) 0.015(2)
C16 0.0256(19) 0.034(2) 0.0254(19) -0.0053(16) 0.0026(15) 0.0104(16)
C17 0.0247(18) 0.036(2) 0.034(2) -0.0016(18) 0.0019(17) 0.0121(17)
C18 0.0240(19) 0.035(2) 0.031(2) 0.0042(17) 0.0021(15) 0.0104(17)
C19 0.0270(19) 0.0265(19) 0.0236(18) -0.0024(14) -0.0004(14) 0.0123(16)
C20 0.0217(18) 0.032(2) 0.0213(16) 0.0021(14) 0.0021(13) 0.0136(16)
C21 0.0237(18) 0.0224(17) 0.0216(17) 0.0030(13) 0.0021(13) 0.0120(15)
C22 0.078(4) 0.064(3) 0.074(4) -0.020(3) -0.011(3) 0.051(3)
C23 0.0278(18) 0.0287(18) 0.0282(18) -0.0055(16) -0.0037(16) 0.0122(16)
C24 0.034(2) 0.035(2) 0.047(2) -0.0031(18) 0.0012(18) 0.0158(19)
C25 0.043(3) 0.028(2) 0.056(3) -0.007(2) 0.005(2) 0.0039(19)
C26 0.025(2) 0.040(2) 0.041(2) -0.0066(19) 0.0020(17) 0.0029(18)
C27 0.024(2) 0.043(2) 0.031(2) -0.0088(18) -0.0032(16) 0.0124(18)
C28 0.0262(18) 0.0317(19) 0.0274(18) 0.0007(16) 0.0017(16) 0.0153(15)
C29 0.0207(17) 0.0264(19) 0.0273(19) 0.0013(15) 0.0012(14) 0.0078(15)
C30 0.0210(17) 0.0250(18) 0.0204(17) -0.0026(14) -0.0008(13) 0.0125(15)
C31 0.0197(17) 0.0242(17) 0.0141(15) 0.0008(13) -0.0004(12) 0.0108(14)
C32 0.0202(17) 0.0236(17) 0.0190(16) -0.0018(13) -0.0026(13) 0.0121(15)
C33 0.047(3) 0.051(3) 0.045(3) -0.017(2) -0.003(2) 0.022(2)

loop_
_atom_type_symbol
_atom_type_description
_atom_type_scat_dispersion_real
_atom_type_scat_dispersion_imag
_atom_type_scat_source
C C 0.0033 0.0016 'International Tables Vol C Tables 4.2.6.8 and 6.1.1.4'
H H 0.0000 0.0000 'International Tables Vol C Tables 4.2.6.8 and 6.1.1.4'
N N 0.0061 0.0033 'International Tables Vol C Tables 4.2.6.8 and 6.1.1.4'
O O 0.0106 0.0060 'International Tables Vol C Tables 4.2.6.8 and 6.1.1.4'
Cl Cl 0.1484 0.1585 'International Tables Vol C Tables 4.2.6.8 and 6.1.1.4'
Zn Zn 0.2839 1.4301 'International Tables Vol C Tables 4.2.6.8 and 6.1.1.4'

loop_
_geom_angle_atom_site_label_1
_geom_angle_atom_site_label_2
_geom_angle_atom_site_label_3
_geom_angle
_geom_angle_site_symmetry_1
_geom_angle_site_symmetry_3
O2 Zn1 N1 110.17(13) . .
O2 Zn1 Cl1 103.72(8) . .
N1 Zn1 Cl1 110.05(10) . .
O2 Zn1 Cl2 104.83(9) . .
N1 Zn1 Cl2 108.96(10) . .
Cl1 Zn1 Cl2 118.69(5) . .
O4 Zn2 N3 107.78(15) . .
O4 Zn2 Cl4 106.72(12) . .
N3 Zn2 Cl4 108.98(12) . .
O4 Zn2 Cl3 101.72(13) . .
N3 Zn2 Cl3 110.66(10) . .
Cl4 Zn2 Cl3 120.09(9) . .
N3 Zn2' Cl4' 112.8(3) . .
N3 Zn2' Cl3' 109.1(3) . .
Cl4' Zn2' Cl3' 119.3(3) . .
N3 Zn2' O4 104.3(3) . .
Cl4' Zn2' O4 127.3(3) . .
Cl3' Zn2' O4 79.1(3) . .
N3 Zn2' C12 31.36(18) . .
Cl4' Zn2' C12 81.5(3) . .
Cl3' Zn2' C12 127.3(3) . .
O4 Zn2' C12 128.7(2) . .
O6 Zn3 N5 107.77(13) . .
O6 Zn3 Cl5 103.71(8) . .
N5 Zn3 Cl5 108.93(9) . .
O6 Zn3 Cl6 103.96(9) . .
N5 Zn3 Cl6 110.61(9) . .
Cl5 Zn3 Cl6 120.84(5) . .
C11 O2 Zn1 129.3(3) . .
C11 O2 H2C 110.2 . .
Zn1 O2 H2C 116.9 . .
C22 O4 Zn2 128.6(3) . .
C22 O4 Zn2' 114.1(4) . .
Zn2 O4 Zn2' 15.29(13) . .
C22 O4 H4C 109.4 . .
Zn2 O4 H4C 119.9 . .
Zn2' O4 H4C 135.2 . .
C33 O6 Zn3 129.9(2) . .
C33 O6 H6D 109.2 . .
Zn3 O6 H6D 120.7 . .
C5 N1 C1 118.9(4) . .
C5 N1 Zn1 124.7(2) . .
C1 N1 Zn1 114.6(3) . .
C8 N2 C7 123.1(3) . .
C8 N2 H2B 118.5 . .
C7 N2 H2B 118.5 . .
C12 N3 C16 119.9(4) . .
C12 N3 Zn2' 100.8(4) . .
C16 N3 Zn2' 139.2(4) . .
C12 N3 Zn2 117.1(3) . .
C16 N3 Zn2 122.8(3) . .
Zn2' N3 Zn2 17.6(2) . .
C19 N4 C18 122.5(3) . .
C19 N4 H4B 118.8 . .
C18 N4 H4B 118.8 . .
C27 N5 C23 118.4(3) . .
C27 N5 Zn3 116.1(3) . .
C23 N5 Zn3 125.3(2) . .
C30 N6 C29 122.7(3) . .
C30 N6 H6C 118.6 . .
C29 N6 H6C 118.6 . .
N1 C1 C2 122.6(5) . .
N1 C1 H1A 118.7 . .
C2 C1 H1A 118.7 . .
C3 C2 C1 118.0(4) . .
C3 C2 H2A 121.0 . .
C1 C2 H2A 121.0 . .
C2 C3 C4 119.4(4) . .
C2 C3 H3A 120.3 . .
C4 C3 H3A 120.3 . .
C3 C4 C5 120.0(4) . .
C3 C4 H4A 120.0 . .
C5 C4 H4A 120.0 . .
N1 C5 C4 121.0(4) . .
N1 C5 C6 117.9(3) . .
C4 C5 C6 121.1(4) . .
C5 C6 C7 109.8(3) . .
C5 C6 H6A 109.7 . .
C7 C6 H6A 109.7 . .
C5 C6 H6B 109.7 . .
C7 C6 H6B 109.7 . .
H6A C6 H6B 108.2 . .
N2 C7 C6 112.2(3) . .
N2 C7 H7A 109.2 . .
C6 C7 H7A 109.2 . .
N2 C7 H7B 109.2 . .
C6 C7 H7B 109.2 . .
H7A C7 H7B 107.9 . .
O1 C8 N2 124.1(3) . .
O1 C8 C9 118.2(3) . .
N2 C8 C9 117.8(3) . .
C10 C9 C10 120.8(3) 2_445 .
C10 C9 C8 121.0(3) 2_445 .
C10 C9 C8 118.0(3) . .
C9 C10 C9 119.2(3) 3_545 .
C9 C10 H10 120.4 3_545 .
C9 C10 H10 120.4 . .
O2 C11 H11A 109.5 . .
O2 C11 H11B 109.5 . .
H11A C11 H11B 109.5 . .
O2 C11 H11C 109.5 . .
H11A C11 H11C 109.5 . .
H11B C11 H11C 109.5 . .
N3 C12 C13 122.2(5) . .
N3 C12 Zn2' 47.9(3) . .
C13 C12 Zn2' 169.9(4) . .
N3 C12 H12A 118.9 . .
C13 C12 H12A 118.9 . .
Zn2' C12 H12A 71.1 . .
C14 C13 C12 118.7(5) . .
C14 C13 H13A 120.6 . .
C12 C13 H13A 120.6 . .
C13 C14 C15 118.7(5) . .
C13 C14 H14A 120.6 . .
C15 C14 H14A 120.6 . .
C16 C15 C14 119.7(5) . .
C16 C15 H15A 120.2 . .
C14 C15 H15A 120.2 . .
N3 C16 C15 120.8(4) . .
N3 C16 C17 118.6(4) . .
C15 C16 C17 120.6(4) . .
C16 C17 C18 111.3(3) . .
C16 C17 H17A 109.4 . .
C18 C17 H17A 109.4 . .
C16 C17 H17B 109.4 . .
C18 C17 H17B 109.4 . .
H17A C17 H17B 108.0 . .
N4 C18 C17 111.2(3) . .
N4 C18 H18A 109.4 . .
C17 C18 H18A 109.4 . .
N4 C18 H18B 109.4 . .
C17 C18 H18B 109.4 . .
H18A C18 H18B 108.0 . .
O3 C19 N4 123.8(3) . .
O3 C19 C20 119.4(3) . .
N4 C19 C20 116.7(3) . .
C21 C20 C21 119.7(4) 2_455 .
C21 C20 C19 121.7(3) 2_455 .
C21 C20 C19 118.2(3) . .
C20 C21 C20 120.2(3) 3_445 .
C20 C21 H21 119.9 3_445 .
C20 C21 H21 119.9 . .
O4 C22 H22A 109.5 . .
O4 C22 H22B 109.5 . .
H22A C22 H22B 109.5 . .
O4 C22 H22C 109.5 . .
H22A C22 H22C 109.5 . .
H22B C22 H22C 109.5 . .
N5 C23 C24 120.5(3) . .
N5 C23 C28 118.7(3) . .
C24 C23 C28 120.8(3) . .
C23 C24 C25 119.5(4) . .
C23 C24 H24A 120.3 . .
C25 C24 H24A 120.3 . .
C26 C25 C24 118.9(4) . .
C26 C25 H25A 120.6 . .
C24 C25 H25A 120.6 . .
C27 C26 C25 119.3(4) . .
C27 C26 H26A 120.4 . .
C25 C26 H26A 120.4 . .
N5 C27 C26 123.5(4) . .
N5 C27 H27A 118.3 . .
C26 C27 H27A 118.3 . .
C23 C28 C29 111.9(3) . .
C23 C28 H28A 109.2 . .
C29 C28 H28A 109.2 . .
C23 C28 H28B 109.2 . .
C29 C28 H28B 109.2 . .
H28A C28 H28B 107.9 . .
N6 C29 C28 112.1(3) . .
N6 C29 H29A 109.2 . .
C28 C29 H29A 109.2 . .
N6 C29 H29B 109.2 . .
C28 C29 H29B 109.2 . .
H29A C29 H29B 107.9 . .
O5 C30 N6 124.1(3) . .
O5 C30 C31 119.2(3) . .
N6 C30 C31 116.8(3) . .
C32 C31 C32 120.7(3) . 3
C32 C31 C30 121.4(3) . .
C32 C31 C30 117.6(3) 3 .
C31 C32 C31 119.3(3) . 2
C31 C32 H32 120.4 . .
C31 C32 H32 120.4 2 .
O6 C33 H33A 109.5 . .
O6 C33 H33B 109.5 . .
H33A C33 H33B 109.5 . .
O6 C33 H33C 109.5 . .
H33A C33 H33C 109.5 . .
H33B C33 H33C 109.5 . .

loop_
_geom_bond_atom_site_label_1
_geom_bond_atom_site_label_2
_geom_bond_distance
_geom_bond_site_symmetry_2
Zn1 O2 1.988(3) .
Zn1 N1 2.061(3) .
Zn1 Cl1 2.1991(12) .
Zn1 Cl2 2.2289(11) .
Zn2 O4 2.018(4) .
Zn2 N3 2.121(4) .
Zn2 Cl4 2.1788(18) .
Zn2 Cl3 2.2253(18) .
Zn2' N3 1.894(5) .
Zn2' Cl4' 2.184(8) .
Zn2' Cl3' 2.216(7) .
Zn2' O4 2.328(7) .
Zn2' C12 2.509(8) .
Zn3 O6 2.015(3) .
Zn3 N5 2.053(3) .
Zn3 Cl5 2.1937(11) .
Zn3 Cl6 2.2246(11) .
O1 C8 1.250(4) .
O2 C11 1.420(5) .
O2 H2C 0.8401 .
O3 C19 1.245(4) .
O4 C22 1.396(6) .
O4 H4C 0.9798 .
O5 C30 1.240(4) .
O6 C33 1.426(5) .
O6 H6D 0.8399 .
N1 C5 1.334(5) .
N1 C1 1.355(5) .
N2 C8 1.313(5) .
N2 C7 1.454(4) .
N2 H2B 0.8800 .
N3 C12 1.329(6) .
N3 C16 1.345(5) .
N4 C19 1.324(5) .
N4 C18 1.464(5) .
N4 H4B 0.8800 .
N5 C27 1.349(5) .
N5 C23 1.356(5) .
N6 C30 1.330(4) .
N6 C29 1.453(4) .
N6 H6C 0.8800 .
C1 C2 1.385(6) .
C1 H1A 0.9500 .
C2 C3 1.373(7) .
C2 H2A 0.9500 .
C3 C4 1.381(6) .
C3 H3A 0.9500 .
C4 C5 1.382(6) .
C4 H4A 0.9500 .
C5 C6 1.510(5) .
C6 C7 1.538(5) .
C6 H6A 0.9900 .
C6 H6B 0.9900 .
C7 H7A 0.9900 .
C7 H7B 0.9900 .
C8 C9 1.502(5) .
C9 C10 1.387(5) 2_445
C9 C10 1.391(5) .
C10 C9 1.387(5) 3_545
C10 H10 0.9500 .
C11 H11A 0.9800 .
C11 H11B 0.9800 .
C11 H11C 0.9800 .
C12 C13 1.380(9) .
C12 H12A 0.9500 .
C13 C14 1.377(9) .
C13 H13A 0.9500 .
C14 C15 1.393(7) .
C14 H14A 0.9500 .
C15 C16 1.372(6) .
C15 H15A 0.9500 .
C16 C17 1.500(5) .
C17 C18 1.531(5) .
C17 H17A 0.9900 .
C17 H17B 0.9900 .
C18 H18A 0.9900 .
C18 H18B 0.9900 .
C19 C20 1.490(5) .
C20 C21 1.380(5) 2_455
C20 C21 1.413(5) .
C21 C20 1.380(5) 3_445
C21 H21 0.9500 .
C22 H22A 0.9800 .
C22 H22B 0.9800 .
C22 H22C 0.9800 .
C23 C24 1.391(6) .
C23 C28 1.488(5) .
C24 C25 1.401(6) .
C24 H24A 0.9500 .
C25 C26 1.361(7) .
C25 H25A 0.9500 .
C26 C27 1.359(6) .
C26 H26A 0.9500 .
C27 H27A 0.9500 .
C28 C29 1.538(5) .
C28 H28A 0.9900 .
C28 H28B 0.9900 .
C29 H29A 0.9900 .
C29 H29B 0.9900 .
C30 C31 1.506(5) .
C31 C32 1.382(5) .
C31 C32 1.406(5) 3
C32 C31 1.407(5) 2
C32 H32 0.9500 .
C33 H33A 0.9800 .
C33 H33B 0.9800 .
C33 H33C 0.9800 .

loop_
_platon_squeeze_void_nr
_platon_squeeze_void_average_x
_platon_squeeze_void_average_y
_platon_squeeze_void_average_z
_platon_squeeze_void_volume
_platon_squeeze_void_count_electrons
_platon_squeeze_void_content
1 -0.012 0.349 1.005 57 19 ' '
2 0.012 0.651 0.505 57 19 ' '
3 0.349 0.361 0.505 57 19 ' '
4 0.361 0.012 1.005 57 19 ' '
5 0.639 0.988 0.505 57 19 ' '
6 0.651 0.639 0.005 57 19 ' '
